data_7226064
loop_
_publ_author_name
'Zhang, Donghua'
'Liu, Haihua'
'Zhu, Pengcheng'
'Meng, Weidong'
'Huang, Yangen'

_publ_section_title
;
 One-pot syntheses of N-(\a-fluorovinyl)azole derivatives from
 N-(diphenylmethylene)-2,2,2-trifluoroethanamine
;
_journal_name_full 'RSC Adv.'
_journal_paper_doi 10.1039/C6RA12187J
_journal_year 2016
_chemical_formula_moiety 'C18 H14 F N3'
_chemical_formula_sum 'C18 H14 F N3'
_chemical_formula_weight 291.32
_chemical_melting_point 376.5(15)
_chemical_name_systematic
; 
 (E)-N-(2-fluoro-2-(1H-imidazol-1-yl)vinyl)-1,1-diphenylmethanimine 
;
_space_group_IT_number 14
_symmetry_cell_setting monoclinic
_symmetry_space_group_name_Hall '-P 2yn'
_symmetry_space_group_name_H-M 'P 1 21/n 1'
_atom_sites_solution_hydrogens geom
_atom_sites_solution_primary direct
_atom_sites_solution_secondary difmap
_audit_creation_method SHELXL-97
_audit_update_record
;
2016-02-26 deposited with the CCDC.
2016-07-27 downloaded from the CCDC.
;
_cell_angle_alpha 90.00
_cell_angle_beta 109.40(3)
_cell_angle_gamma 90.00
_cell_formula_units_Z 4
_cell_length_a 11.382(2)
_cell_length_b 9.834(2)
_cell_length_c 14.321(3)
_cell_measurement_reflns_used 5838
_cell_measurement_temperature 296(2)
_cell_measurement_theta_max 66.94
_cell_measurement_theta_min 3.27
_cell_volume 1511.9(6)
_computing_cell_refinement 'Bruker SAINT'
_computing_data_collection 'Bruker APEX2'
_computing_data_reduction 'Bruker SAINT'
_computing_molecular_graphics 'Bruker SHELXTL'
_computing_publication_material 'Bruker SHELXTL'
_computing_structure_refinement 'SHELXL-97 (Sheldrick, 2008)'
_computing_structure_solution 'SHELXS-97 (Sheldrick, 2008)'
_diffrn_ambient_temperature 296(2)
_diffrn_measured_fraction_theta_full 0.975
_diffrn_measured_fraction_theta_max 0.975
_diffrn_measurement_device_type 'Bruker APEX-II CCD'
_diffrn_measurement_method '\f and \w scans'
_diffrn_radiation_monochromator graphite
_diffrn_radiation_source 'fine-focus sealed tube'
_diffrn_radiation_type CuK\a
_diffrn_radiation_wavelength 1.54178
_diffrn_reflns_av_R_equivalents 0.0271
_diffrn_reflns_av_sigmaI/netI 0.0271
_diffrn_reflns_limit_h_max 12
_diffrn_reflns_limit_h_min -13
_diffrn_reflns_limit_k_max 11
_diffrn_reflns_limit_k_min -11
_diffrn_reflns_limit_l_max 16
_diffrn_reflns_limit_l_min -16
_diffrn_reflns_number 7025
_diffrn_reflns_theta_full 65.96
_diffrn_reflns_theta_max 65.96
_diffrn_reflns_theta_min 4.33
_diffrn_standards_number 0
_exptl_absorpt_coefficient_mu 0.700
_exptl_absorpt_correction_T_max 0.7529
_exptl_absorpt_correction_T_min 0.5965
_exptl_absorpt_correction_type multi-scan
_exptl_absorpt_process_details SADABS
_exptl_crystal_colour colorless
_exptl_crystal_density_diffrn 1.280
_exptl_crystal_density_method 'not measured'
_exptl_crystal_description prismatic
_exptl_crystal_F_000 608
_exptl_crystal_size_max 0.31
_exptl_crystal_size_mid 0.23
_exptl_crystal_size_min 0.20
_refine_diff_density_max 0.247
_refine_diff_density_min -0.307
_refine_diff_density_rms 0.068
_refine_ls_extinction_coef 0.117(4)
_refine_ls_extinction_expression Fc^*^=kFc[1+0.001xFc^2^\l^3^/sin(2\q)]^-1/4^
_refine_ls_extinction_method SHELXL
_refine_ls_goodness_of_fit_ref 1.079
_refine_ls_hydrogen_treatment mixed
_refine_ls_matrix_type full
_refine_ls_number_parameters 200
_refine_ls_number_reflns 2566
_refine_ls_number_restraints 0
_refine_ls_restrained_S_all 1.079
_refine_ls_R_factor_all 0.0496
_refine_ls_R_factor_gt 0.0486
_refine_ls_shift/su_max 0.001
_refine_ls_shift/su_mean 0.000
_refine_ls_structure_factor_coef Fsqd
_refine_ls_weighting_details 'calc w=1/[\s^2^(Fo^2^)+(0.0646P)^2^+0.2557P] where P=(Fo^2^+2Fc^2^)/3'
_refine_ls_weighting_scheme calc
_refine_ls_wR_factor_gt 0.1178
_refine_ls_wR_factor_ref 0.1190
_reflns_number_gt 2472
_reflns_number_total 2566
_reflns_threshold_expression >2sigma(I)
_cod_data_source_file c6ra12187j2.cif
_cod_data_source_block 352
_cod_depositor_comments
;
The following automatic conversions were performed:

'_chemical_melting_point' value '375-378' was changed to '376.5(15)'
- the average value was taken and precision was estimated.

Automatic conversion script
Id: cif_fix_values 4268 2015-11-12 08:31:59Z antanas 
;
_cod_original_cell_volume 1512.0(5)
_cod_original_sg_symbol_H-M 'P 21/n'
_cod_database_code 7226064

loop_
_symmetry_equiv_pos_as_xyz
'x, y, z'
'-x+1/2, y+1/2, -z+1/2'
'-x, -y, -z'
'x-1/2, -y-1/2, z-1/2'

loop_
_atom_site_label
_atom_site_type_symbol
_atom_site_fract_x
_atom_site_fract_y
_atom_site_fract_z
_atom_site_U_iso_or_equiv
_atom_site_adp_type
_atom_site_occupancy
_atom_site_symmetry_multiplicity
_atom_site_calc_flag
_atom_site_refinement_flags
F1 F 0.48885(10) 0.30191(9) 0.21416(9) 0.0776(4) Uani 1 1 d .
N1 N 0.60604(10) -0.00998(12) 0.15123(9) 0.0507(3) Uani 1 1 d .
N2 N 0.42807(11) 0.09085(11) 0.23964(9) 0.0490(3) Uani 1 1 d .
N3 N 0.35752(12) -0.07814(13) 0.30770(10) 0.0610(4) Uani 1 1 d .
C1 C 0.50732(14) 0.16845(14) 0.20491(11) 0.0539(4) Uani 1 1 d .
C2 C 0.59145(14) 0.12727(14) 0.16606(11) 0.0558(4) Uani 1 1 d .
H2A H 0.6411 0.1907 0.1486 0.067 Uiso 1 1 calc R
C3 C 0.68222(11) -0.05118(14) 0.10783(9) 0.0467(3) Uani 1 1 d .
C4 C 0.75673(12) 0.04310(13) 0.06720(10) 0.0467(3) Uani 1 1 d .
C5 C 0.88254(14) 0.0637(2) 0.11463(14) 0.0727(5) Uani 1 1 d .
H5A H 0.9236 0.0177 0.1731 0.087 Uiso 1 1 calc R
C6 C 0.94768(16) 0.1529(2) 0.07507(17) 0.0855(6) Uani 1 1 d .
H6A H 1.0322 0.1672 0.1078 0.103 Uiso 1 1 calc R
C7 C 0.88927(17) 0.22011(18) -0.01136(14) 0.0728(5) Uani 1 1 d .
H7A H 0.9337 0.2794 -0.0377 0.087 Uiso 1 1 calc R
C8 C 0.76534(17) 0.19954(17) -0.05858(12) 0.0666(4) Uani 1 1 d .
H8A H 0.7252 0.2449 -0.1176 0.080 Uiso 1 1 calc R
C9 C 0.69892(14) 0.11215(15) -0.01977(11) 0.0574(4) Uani 1 1 d .
H9A H 0.6142 0.0996 -0.0526 0.069 Uiso 1 1 calc R
C10 C 0.69095(12) -0.19957(14) 0.09303(9) 0.0484(4) Uani 1 1 d .
C11 C 0.76389(15) -0.25215(16) 0.04081(11) 0.0609(4) Uani 1 1 d .
H11A H 0.8102 -0.1934 0.0158 0.073 Uiso 1 1 calc R
C12 C 0.76872(18) -0.38994(19) 0.02548(13) 0.0740(5) Uani 1 1 d .
H12A H 0.8183 -0.4233 -0.0095 0.089 Uiso 1 1 calc R
C13 C 0.70095(19) -0.47814(18) 0.06145(14) 0.0769(5) Uani 1 1 d .
H13A H 0.7045 -0.5712 0.0511 0.092 Uiso 1 1 calc R
C14 C 0.62762(19) -0.42800(17) 0.11302(15) 0.0756(5) Uani 1 1 d .
H14A H 0.5810 -0.4875 0.1371 0.091 Uiso 1 1 calc R
C15 C 0.62275(16) -0.29060(16) 0.12924(13) 0.0617(4) Uani 1 1 d .
H15A H 0.5734 -0.2581 0.1647 0.074 Uiso 1 1 calc R
C16 C 0.45305(14) -0.03093(15) 0.28790(11) 0.0557(4) Uani 1 1 d .
H16A H 0.5296 -0.0749 0.3046 0.067 Uiso 1 1 calc R
C17 C 0.26573(14) 0.01699(16) 0.27022(12) 0.0617(4) Uani 1 1 d .
H17A H 0.1857 0.0101 0.2735 0.074 Uiso 1 1 calc R
C18 C 0.30556(13) 0.12074(15) 0.22838(11) 0.0557(4) Uani 1 1 d .
H18A H 0.2604 0.1969 0.1981 0.067 Uiso 1 1 calc R

loop_
_atom_site_aniso_label
_atom_site_aniso_U_11
_atom_site_aniso_U_22
_atom_site_aniso_U_33
_atom_site_aniso_U_23
_atom_site_aniso_U_13
_atom_site_aniso_U_12
F1 0.0926(7) 0.0408(5) 0.1189(8) -0.0065(5) 0.0611(6) -0.0023(4)
N1 0.0495(6) 0.0465(6) 0.0632(7) -0.0027(5) 0.0282(5) -0.0046(5)
N2 0.0508(6) 0.0433(6) 0.0593(7) -0.0033(5) 0.0267(5) 0.0000(5)
N3 0.0647(8) 0.0558(7) 0.0723(8) 0.0037(6) 0.0358(6) -0.0011(6)
C1 0.0581(8) 0.0394(7) 0.0701(9) -0.0041(6) 0.0291(7) -0.0038(6)
C2 0.0574(8) 0.0449(7) 0.0744(9) -0.0025(6) 0.0345(7) -0.0087(6)
C3 0.0416(7) 0.0506(7) 0.0494(7) 0.0003(6) 0.0171(5) -0.0031(5)
C4 0.0456(7) 0.0470(7) 0.0524(7) -0.0019(6) 0.0226(6) -0.0035(5)
C5 0.0486(8) 0.0870(12) 0.0770(10) 0.0195(9) 0.0135(7) -0.0097(8)
C6 0.0498(9) 0.0974(14) 0.1090(14) 0.0123(12) 0.0258(9) -0.0203(9)
C7 0.0799(11) 0.0631(10) 0.0923(12) 0.0028(9) 0.0512(10) -0.0156(8)
C8 0.0821(11) 0.0614(9) 0.0618(9) 0.0075(7) 0.0312(8) -0.0067(8)
C9 0.0550(8) 0.0599(9) 0.0562(8) 0.0010(6) 0.0170(6) -0.0075(6)
C10 0.0473(7) 0.0506(8) 0.0489(7) -0.0018(6) 0.0181(6) -0.0017(6)
C11 0.0662(9) 0.0614(9) 0.0642(9) -0.0028(7) 0.0338(7) 0.0003(7)
C12 0.0884(12) 0.0689(11) 0.0758(10) -0.0132(8) 0.0420(9) 0.0086(9)
C13 0.0973(13) 0.0518(9) 0.0860(11) -0.0147(8) 0.0365(10) -0.0006(9)
C14 0.0910(12) 0.0504(9) 0.0966(13) -0.0040(8) 0.0461(10) -0.0116(8)
C15 0.0687(9) 0.0517(8) 0.0765(10) -0.0031(7) 0.0399(8) -0.0052(7)
C16 0.0548(8) 0.0523(8) 0.0657(9) 0.0037(6) 0.0277(7) 0.0050(6)
C17 0.0548(8) 0.0603(9) 0.0814(10) -0.0046(7) 0.0380(8) -0.0008(7)
C18 0.0522(8) 0.0502(8) 0.0705(9) -0.0035(6) 0.0283(7) 0.0059(6)

loop_
_atom_type_symbol
_atom_type_description
_atom_type_scat_dispersion_real
_atom_type_scat_dispersion_imag
_atom_type_scat_source
C C 0.0181 0.0091 'International Tables Vol C Tables 4.2.6.8 and 6.1.1.4'
H H 0.0000 0.0000 'International Tables Vol C Tables 4.2.6.8 and 6.1.1.4'
N N 0.0311 0.0180 'International Tables Vol C Tables 4.2.6.8 and 6.1.1.4'
F F 0.0727 0.0534 'International Tables Vol C Tables 4.2.6.8 and 6.1.1.4'

loop_
_geom_angle_atom_site_label_1
_geom_angle_atom_site_label_2
_geom_angle_atom_site_label_3
_geom_angle
C3 N1 C2 120.97(12)
C16 N2 C18 106.16(12)
C16 N2 C1 127.64(12)
C18 N2 C1 126.16(12)
C16 N3 C17 104.78(13)
C2 C1 F1 120.03(13)
C2 C1 N2 128.93(13)
F1 C1 N2 111.04(12)
C1 C2 N1 120.27(13)
C1 C2 H2A 119.9
N1 C2 H2A 119.9
N1 C3 C10 117.79(11)
N1 C3 C4 123.45(12)
C10 C3 C4 118.68(11)
C9 C4 C5 118.54(13)
C9 C4 C3 119.58(12)
C5 C4 C3 121.88(13)
C4 C5 C6 120.02(16)
C4 C5 H5A 120.0
C6 C5 H5A 120.0
C7 C6 C5 120.77(16)
C7 C6 H6A 119.6
C5 C6 H6A 119.6
C8 C7 C6 119.37(15)
C8 C7 H7A 120.3
C6 C7 H7A 120.3
C7 C8 C9 120.60(15)
C7 C8 H8A 119.7
C9 C8 H8A 119.7
C8 C9 C4 120.69(14)
C8 C9 H9A 119.7
C4 C9 H9A 119.7
C11 C10 C15 117.90(14)
C11 C10 C3 121.60(12)
C15 C10 C3 120.47(12)
C12 C11 C10 121.00(15)
C12 C11 H11A 119.5
C10 C11 H11A 119.5
C13 C12 C11 120.39(16)
C13 C12 H12A 119.8
C11 C12 H12A 119.8
C12 C13 C14 119.50(16)
C12 C13 H13A 120.2
C14 C13 H13A 120.2
C15 C14 C13 120.55(17)
C15 C14 H14A 119.7
C13 C14 H14A 119.7
C14 C15 C10 120.65(15)
C14 C15 H15A 119.7
C10 C15 H15A 119.7
N3 C16 N2 112.09(13)
N3 C16 H16A 124.0
N2 C16 H16A 124.0
C18 C17 N3 111.61(13)
C18 C17 H17A 124.2
N3 C17 H17A 124.2
C17 C18 N2 105.36(13)
C17 C18 H18A 127.3
N2 C18 H18A 127.3

loop_
_geom_bond_atom_site_label_1
_geom_bond_atom_site_label_2
_geom_bond_distance
F1 C1 1.3427(17)
N1 C3 1.2885(17)
N1 C2 1.3849(19)
N2 C16 1.3646(19)
N2 C18 1.3811(18)
N2 C1 1.3934(18)
N3 C16 1.2973(19)
N3 C17 1.372(2)
C1 C2 1.321(2)
C2 H2A 0.9300
C3 C10 1.483(2)
C3 C4 1.4984(18)
C4 C9 1.379(2)
C4 C5 1.381(2)
C5 C6 1.385(2)
C5 H5A 0.9300
C6 C7 1.365(3)
C6 H6A 0.9300
C7 C8 1.362(3)
C7 H7A 0.9300
C8 C9 1.378(2)
C8 H8A 0.9300
C9 H9A 0.9300
C10 C11 1.3888(19)
C10 C15 1.393(2)
C11 C12 1.377(2)
C11 H11A 0.9300
C12 C13 1.370(3)
C12 H12A 0.9300
C13 C14 1.377(3)
C13 H13A 0.9300
C14 C15 1.375(2)
C14 H14A 0.9300
C15 H15A 0.9300
C16 H16A 0.9300
C17 C18 1.336(2)
C17 H17A 0.9300
C18 H18A 0.9300

loop_
_geom_torsion_atom_site_label_1
_geom_torsion_atom_site_label_2
_geom_torsion_atom_site_label_3
_geom_torsion_atom_site_label_4
_geom_torsion
C16 N2 C1 C2 36.1(2)
C18 N2 C1 C2 -141.35(17)
C16 N2 C1 F1 -144.50(14)
C18 N2 C1 F1 38.04(19)
F1 C1 C2 N1 -176.38(14)
N2 C1 C2 N1 3.0(3)
C3 N1 C2 C1 175.66(14)
C2 N1 C3 C10 -178.90(12)
C2 N1 C3 C4 -2.2(2)
N1 C3 C4 C9 -75.07(18)
C10 C3 C4 C9 101.59(16)
N1 C3 C4 C5 104.68(18)
C10 C3 C4 C5 -78.66(18)
C9 C4 C5 C6 0.5(3)
C3 C4 C5 C6 -179.30(17)
C4 C5 C6 C7 -0.8(3)
C5 C6 C7 C8 0.4(3)
C6 C7 C8 C9 0.2(3)
C7 C8 C9 C4 -0.5(3)
C5 C4 C9 C8 0.2(2)
C3 C4 C9 C8 179.91(14)
N1 C3 C10 C11 175.36(13)
C4 C3 C10 C11 -1.5(2)
N1 C3 C10 C15 -2.8(2)
C4 C3 C10 C15 -179.70(13)
C15 C10 C11 C12 -0.1(2)
C3 C10 C11 C12 -178.35(15)
C10 C11 C12 C13 0.2(3)
C11 C12 C13 C14 0.1(3)
C12 C13 C14 C15 -0.5(3)
C13 C14 C15 C10 0.6(3)
C11 C10 C15 C14 -0.3(2)
C3 C10 C15 C14 177.98(15)
C17 N3 C16 N2 0.26(17)
C18 N2 C16 N3 -0.30(17)
C1 N2 C16 N3 -178.16(13)
C16 N3 C17 C18 -0.11(18)
N3 C17 C18 N2 -0.07(17)
C16 N2 C18 C17 0.21(16)
C1 N2 C18 C17 178.11(13)
